data_7716619
loop_
_publ_author_name
'Solea, Atena B.'
'Demirci, Gozde'
'Harvey, Freya M.'
'Crochet, Aurelien'
'Zobi, Fabio'
'Mamula Steiner, Olimpia'

_publ_section_title
;
 The role of stereochemistry in the anticancer activity of Re(I)
 tricarbonyl complexes.
;
_journal_issue 33
_journal_name_full 'Dalton transactions (Cambridge, England : 2003)'
_journal_page_first 13743
_journal_page_last 13755
_journal_paper_doi 10.1039/d4dt01643b
_journal_volume 53
_journal_year 2024
_chemical_absolute_configuration syn
_chemical_formula_moiety 'C40 H34 Cl2 N4 O6 Re2'
_chemical_formula_sum 'C40 H34 Cl2 N4 O6 Re2'
_chemical_formula_weight 1110.058
_space_group_crystal_system orthorhombic
_space_group_IT_number 19
_space_group_name_Hall 'P 2ac 2ab'
_space_group_name_H-M_alt 'P 21 21 21'
_symmetry_Int_Tables_number 19
_atom_sites_solution_primary dual
_audit_creation_date 2024-06-27
_audit_creation_method
;
Olex2 1.5
(compiled 2024.02.16 svn.r378c4104 for OlexSys, GUI svn.r6928)
;
_audit_update_record
;
2024-06-27 deposited with the CCDC.	2024-07-08 downloaded from the CCDC.
;
_cell_angle_alpha 90
_cell_angle_beta 90
_cell_angle_gamma 90
_cell_formula_units_Z 4
_cell_length_a 13.8365(2)
_cell_length_b 16.5716(4)
_cell_length_c 17.2135(3)
_cell_measurement_reflns_used 77055
_cell_measurement_temperature 250(2)
_cell_measurement_theta_max 26.52
_cell_measurement_theta_min 2.26
_cell_volume 3946.93(13)
_computing_cell_refinement
;
X-Area Recipe 1.37.0.0 (STOE, 2021)
;
_computing_data_collection
;
X-Area Pilatus3_SV 1.31.186.0 (STOE, 2022)
;
_computing_data_reduction
;
X-Area Integrate 2.5.3.0 (STOE, 2021)
X-Area LANA 2.7.5.0 (STOE, 2022)
;
_computing_molecular_graphics 'Olex2 1.5 (Dolomanov et al., 2009)'
_computing_publication_material
;
STOE & Cie GmbH, X-Area, software package for collecting single-crystal or
multi-domain crystal data on STOE area-detector diffractometers, for image 
processing, for the correction and scaling of reflection intensities and 
for outlier rejection, version 2.1, Darmstadt 2022
;
_computing_structure_refinement 'olex2.refine 1.5 (Bourhis et al., 2015)'
_computing_structure_solution 'SHELXT 2018/2 (Sheldrick, 2018)'
_diffrn_ambient_temperature 250(2)
_diffrn_detector Pilatus300K
_diffrn_detector_area_resol_mean 5.81
_diffrn_detector_type 'DECTRIS PILATUS 300K'
_diffrn_measured_fraction_theta_full 0.9975
_diffrn_measured_fraction_theta_max 0.9035
_diffrn_measurement_details
;
 761 frames, detector distance = 85 mm
;
_diffrn_measurement_device 'Eulerian 4-circle diffractometer'
_diffrn_measurement_device_type 'STOE STADIVARI'
_diffrn_measurement_method 'rotation method, \w scans'
_diffrn_radiation_collimation '1.2 0.6 mm diameter'
_diffrn_radiation_monochromator 'Graded multilayer mirror'
_diffrn_radiation_polarisn_norm 180
_diffrn_radiation_probe x-ray
_diffrn_radiation_type 'Ag K\a'
_diffrn_radiation_wavelength 0.56083
_diffrn_reflns_av_R_equivalents 0.0912
_diffrn_reflns_av_unetI/netI 0.0575
_diffrn_reflns_Laue_measured_fraction_full 0.9975
_diffrn_reflns_Laue_measured_fraction_max 0.9035
_diffrn_reflns_limit_h_max 21
_diffrn_reflns_limit_h_min -21
_diffrn_reflns_limit_k_max 25
_diffrn_reflns_limit_k_min -26
_diffrn_reflns_limit_l_max 26
_diffrn_reflns_limit_l_min -27
_diffrn_reflns_number 73035
_diffrn_reflns_point_group_measured_fraction_full 0.9983
_diffrn_reflns_point_group_measured_fraction_max 0.8692
_diffrn_reflns_theta_full 19.6637
_diffrn_reflns_theta_max 26.57
_diffrn_reflns_theta_min 2.26
_diffrn_source 'Axo Ag'
_diffrn_source_current 0.670
_diffrn_source_power 0.044
_diffrn_source_voltage 65
_exptl_absorpt_coefficient_mu 3.390
_exptl_absorpt_correction_T_max 0.5231
_exptl_absorpt_correction_T_min 0.1481
_exptl_absorpt_correction_type multi-scan
_exptl_absorpt_process_details
;
STOE X-Red32, absorption correction by Gaussian integration, analogous to
P. Coppens, "The Evaluation of Absorption and Extinction in Single-Crystal
Structure Analysis", published in: F. R. Ahmed (Editor), "Crystallographic
Computing", Munksgaard, Copenhagen (1970), 255 - 270. Afterwards scaling of
reflection intensities was performed within STOE LANA. J. Koziskova, F. Hahn,
J. Richter, J. Kozisek, Acta Chimica Slovaca, vol. 9, no. 2, 2016, pp. 136-140.
;
_exptl_crystal_colour yellow
_exptl_crystal_colour_primary yellow
_exptl_crystal_density_diffrn 1.868
_exptl_crystal_density_method 'not measured'
_exptl_crystal_description prism
_exptl_crystal_F_000 2135.501
_exptl_crystal_recrystallization_method 'crystallized by layering of methanol and petroleum ether'
_exptl_crystal_size_max 0.56
_exptl_crystal_size_mid 0.363
_exptl_crystal_size_min 0.19
_refine_diff_density_max 1.4842
_refine_diff_density_min -1.2046
_refine_diff_density_rms 0.1987
_refine_ls_abs_structure_details 'Hooft, R.W.W., Straver, L.H., Spek, A.L. (2010). J. Appl. Cryst., 43, 665-668.'
_refine_ls_abs_structure_Flack -0.009(7)
_refine_ls_d_res_high 0.6270
_refine_ls_d_res_low 7.1087
_refine_ls_goodness_of_fit_ref 1.0282
_refine_ls_hydrogen_treatment constr
_refine_ls_matrix_type full
_refine_ls_number_constraints 59
_refine_ls_number_parameters 507
_refine_ls_number_reflns 14575
_refine_ls_number_restraints 8
_refine_ls_restrained_S_all 1.0279
_refine_ls_R_factor_all 0.0491
_refine_ls_R_factor_gt 0.0351
_refine_ls_shift/su_max -0.0007
_refine_ls_shift/su_mean 0.0000
_refine_ls_structure_factor_coef Fsqd
_refine_ls_weighting_details 'w=1/[\s^2^(Fo^2^)+(0.0302P)^2^+1.3484P] where P=(Fo^2^+2Fc^2^)/3'
_refine_ls_weighting_scheme calc
_refine_ls_wR_factor_gt 0.0710
_refine_ls_wR_factor_ref 0.0741
_reflns_Friedel_coverage 0.828
_reflns_limit_h_max 21
_reflns_limit_h_min -21
_reflns_limit_k_max 26
_reflns_limit_k_min -25
_reflns_limit_l_max 27
_reflns_limit_l_min -27
_reflns_number_gt 12012
_reflns_number_total 14575
_reflns_threshold_expression I>=2u(I)
_cod_data_source_file d4dt01643b2.cif
_cod_data_source_block ate515-d1-pe
_cod_depositor_comments 'Adding full bibliography for 7716611--7716619.cif.'
_cod_original_sg_symbol_Hall ' P 2ac 2ab'
_cod_database_code 7716619
_olex2_refinement_description
;
1. Fixed Uiso
 At 1.2 times of:
  All C(H) groups, All C(H,H) groups
 At 1.5 times of:
  All C(H,H,H) groups
2. Restrained distances
 Re1-Cl1 \\sim Re1-Cl1A
 with sigma of 0.02
 Re1-C35 \\sim Re1-C35A
 with sigma of 0.02
 O1-C35 \\sim O1A-C35A
 with sigma of 0.02
 Re1-O1 \\sim Re1-O1A
 with sigma of 0.04
3. Uiso/Uaniso restraints and constraints
Uanis(C35) = Uanis(C35A)
Uanis(O1) = Uanis(O1A)
4. Others
 Sof(Cl1A)=Sof(O1A)=Sof(C35A)=1-FVAR(1)
 Sof(Cl1)=Sof(O1)=Sof(C35)=FVAR(1)
5.a Ternary CH refined with riding coordinates:
 C12(H12), C14(H14), C29(H29), C31(H31)
5.b Secondary CH2 refined with riding coordinates:
 C11(H11a,H11b), C15(H15a,H15b), C28(H28a,H28b), C32(H32a,H32b)
5.c Aromatic/amide H refined with riding coordinates:
 C2(H2), C3(H3), C4(H4), C7(H7), C8(H8), C19(H19), C20(H20), C21(H21),
 C24(H24), C25(H25)
5.d Idealised Me refined as rotating group:
 C16(H16a,H16b,H16c), C17(H17a,H17b,H17c), C33(H33a,H33b,H33c), C34(H34a,H34b,
 H34c)
;
_olex2_exptl_crystal_mounting_method 'mounted on loop with oil'
_olex2_submission_special_instructions 'No special instructions were received'
_stoe_detector_distance '85.0 mm'
_stoe_detector_pixelsize_x '0.172 mm'
_stoe_detector_pixelsize_y '0.172 mm'
_stoe_detector_size_x '8.4 cm'
_stoe_detector_size_y '10.6 cm'
_stoe_evaluation_integration_a 7.0
_stoe_evaluation_integration_b 0.5
_stoe_evaluation_integration_ems 0.012
_stoe_evaluation_lana_bis_l_even_max 4
_stoe_evaluation_lana_bis_l_odd_max 1
_stoe_evaluation_lana_bos_l_even_max 4
_stoe_evaluation_lana_bos_l_odd_max 1
_stoe_evaluation_lana_completeness 86.7
_stoe_evaluation_lana_dxs_max_order 1
_stoe_evaluation_lana_dys_max_order 1
_stoe_evaluation_lana_fs_max_order 3
_stoe_evaluation_lana_max_2theta_available 53.2
_stoe_evaluation_lana_max_2theta_desired 53.2
_stoe_evaluation_lana_mean_redundancy 4.0
_stoe_evaluation_lana_number_refls_after_or 58275
_stoe_evaluation_lana_number_refls_outliers 14760
_stoe_evaluation_lana_number_refls_total 73035
_stoe_evaluation_lana_number_refls_unique 14577
_stoe_evaluation_lana_number_refls_written 73035
_stoe_evaluation_lana_or_c1 0.035
_stoe_evaluation_lana_or_c2 0
_stoe_evaluation_lana_or_c3 0
_stoe_evaluation_lana_or_c4 0.7
_stoe_evaluation_lana_point_group 222
_stoe_evaluation_lana_table
;
#----------------------------------------------------------------------------
2Theta           6.5   12.1   17.7   23.3   28.9   34.5   40.1   45.7   51.3
#----------------------------------------------------------------------------
<Resolution>    4.20   2.60   1.80   1.38   1.12   0.94   0.82   0.73   0.66
N(total)         572   2145   4414   6261  10201  14263  16653  15301   3225
<Redundancy>     4.5    5.2    4.8    4.1    4.6    4.7    4.5    3.6    1.8
Complet. [%%]   100.0  100.0  100.0  100.0  100.0  100.0  100.0   96.5   45.1
<I/sigma>       96.9   59.9   43.8   31.0   17.9   10.4    5.5    3.0    1.7
R(int)         0.029  0.023  0.032  0.033  0.047  0.058  0.085  0.126  0.187
#----------------------------------------------------------------------------
;
_stoe_measurement_identifier ATE515-D1-PE
_stoe_measurement_max_exposure_per_frame '10.0 s'
_stoe_measurement_mean_exposure_per_frame '10.0 s'
_stoe_measurement_min_exposure_per_frame '10.0 s'
_stoe_measurement_total_exposure_time '2.1 h'
_stoe_measurement_total_frame_number 761
_stoe_measurement_total_run_number 16
_stoe_measurement_tube_power '43.6 W'

loop_
_space_group_symop_id
_space_group_symop_operation_xyz
1 x,y,z
2 x+1/2,-y+1/2,-z
3 -x,y+1/2,-z+1/2
4 -x+1/2,-y,z+1/2

loop_
_atom_site_label
_atom_site_type_symbol
_atom_site_fract_x
_atom_site_fract_y
_atom_site_fract_z
_atom_site_U_iso_or_equiv
_atom_site_adp_type
_atom_site_occupancy
_atom_site_refinement_flags_posn
_atom_site_refinement_flags_occupancy
_atom_site_disorder_group
Re1 Re 0.754571(12) 0.404842(10) 0.192246(9) 0.02362(4) Uani 1.000000 D . .
Re2 Re 0.441525(14) 0.355866(11) 0.346440(12) 0.02958(4) Uani 1.000000 . . .
Cl1 Cl 0.87193(15) 0.50896(12) 0.22827(13) 0.0445(7) Uani 0.798(9) D P 1
Cl1A Cl 0.6563(8) 0.2846(6) 0.1686(6) 0.044(3) Uani 0.202(9) D P 2
Cl2 Cl 0.44186(12) 0.37016(9) 0.48942(8) 0.0476(3) Uani 1.000000 . . .
O1 O 0.6157(5) 0.2708(4) 0.1446(4) 0.0500(15) Uani 0.798(9) D P 1
O1A O 0.8840(17) 0.5451(17) 0.2276(15) 0.0500(15) Uani 0.202(9) D P 2
O2 O 0.7650(4) 0.4453(3) 0.0198(2) 0.0585(13) Uani 1.000000 . . .
O3 O 0.5791(3) 0.5162(3) 0.1751(2) 0.0484(11) Uani 1.000000 . . .
O4 O 0.4205(4) 0.3508(4) 0.1701(2) 0.0629(13) Uani 1.000000 . . .
O5 O 0.5971(4) 0.2253(3) 0.3342(3) 0.0608(13) Uani 1.000000 . . .
O6 O 0.3185(4) 0.2027(3) 0.3433(4) 0.0678(15) Uani 1.000000 . . .
N1 N 0.7473(3) 0.3740(2) 0.31718(18) 0.0250(6) Uani 1.000000 . . .
N2 N 0.8758(3) 0.3191(2) 0.2116(2) 0.0284(8) Uani 1.000000 . . .
N3 N 0.5282(3) 0.4686(2) 0.3450(2) 0.0241(7) Uani 1.000000 . . .
N4 N 0.3331(3) 0.4539(2) 0.3524(3) 0.0337(9) Uani 1.000000 . . .
C1 C 0.6838(3) 0.4050(3) 0.3699(2) 0.0254(8) Uani 1.000000 . . .
C2 C 0.6796(4) 0.3777(3) 0.4456(3) 0.0378(12) Uani 1.000000 . . .
H2 H 0.6371(4) 0.4017(3) 0.4813(3) 0.0454(14) Uiso 1.000000 R . .
C3 C 0.7379(5) 0.3154(4) 0.4678(3) 0.0449(13) Uani 1.000000 . . .
H3 H 0.7338(5) 0.2945(4) 0.5184(3) 0.0539(16) Uiso 1.000000 R . .
C4 C 0.8027(4) 0.2834(4) 0.4155(3) 0.0429(13) Uani 1.000000 . . .
H4 H 0.8450(4) 0.2419(4) 0.4307(3) 0.0515(16) Uiso 1.000000 R . .
C5 C 0.8050(3) 0.3130(3) 0.3403(3) 0.0291(9) Uani 1.000000 . . .
C6 C 0.8760(3) 0.2847(3) 0.2835(3) 0.0289(9) Uani 1.000000 . . .
C7 C 0.9448(4) 0.2270(3) 0.3039(3) 0.0394(11) Uani 1.000000 . . .
H7 H 0.9421(4) 0.2021(3) 0.3529(3) 0.0473(13) Uiso 1.000000 R . .
C8 C 1.0184(4) 0.2061(4) 0.2512(4) 0.0453(13) Uani 1.000000 . . .
H8 H 1.0660(4) 0.1680(4) 0.2646(4) 0.0544(16) Uiso 1.000000 R . .
C9 C 1.0189(4) 0.2423(4) 0.1800(3) 0.0432(13) Uani 1.000000 . . .
C10 C 0.9461(3) 0.2990(3) 0.1603(3) 0.0309(9) Uani 1.000000 . . .
C11 C 0.9495(4) 0.3371(4) 0.0817(3) 0.0406(12) Uani 1.000000 . . .
H11a H 0.8891(4) 0.3259(4) 0.0540(3) 0.0487(14) Uiso 1.000000 R . .
H11b H 0.9559(4) 0.3957(4) 0.0872(3) 0.0487(14) Uiso 1.000000 R . .
C12 C 1.0349(4) 0.3041(4) 0.0347(3) 0.0459(13) Uani 1.000000 . . .
H12 H 1.0404(4) 0.3252(4) -0.0189(3) 0.0551(16) Uiso 1.000000 R . .
C13 C 1.1309(4) 0.3032(5) 0.0822(4) 0.0532(16) Uani 1.000000 . . .
C14 C 1.0926(5) 0.2237(4) 0.1180(4) 0.0522(16) Uani 1.000000 . . .
H14 H 1.1416(5) 0.1823(4) 0.1309(4) 0.0627(19) Uiso 1.000000 R . .
C15 C 1.0361(5) 0.2110(4) 0.0421(4) 0.0571(17) Uani 1.000000 . . .
H15a H 0.9722(5) 0.1866(4) 0.0491(4) 0.069(2) Uiso 1.000000 R . .
H15b H 1.0728(5) 0.1835(4) 0.0012(4) 0.069(2) Uiso 1.000000 R . .
C16 C 1.1528(5) 0.3777(5) 0.1353(4) 0.063(2) Uani 1.000000 . . .
H16a H 1.204(3) 0.3640(12) 0.172(2) 0.095(3) Uiso 1.000000 GR . .
H16b H 1.173(4) 0.4228(11) 0.1034(5) 0.095(3) Uiso 1.000000 GR . .
H16c H 1.0949(12) 0.392(2) 0.164(2) 0.095(3) Uiso 1.000000 GR . .
C17 C 1.2198(5) 0.2903(6) 0.0319(4) 0.066(2) Uani 1.000000 . . .
H17a H 1.214(2) 0.2397(18) 0.004(3) 0.098(3) Uiso 1.000000 GR . .
H17b H 1.226(2) 0.3343(19) -0.005(2) 0.098(3) Uiso 1.000000 GR . .
H17c H 1.2769(6) 0.288(4) 0.0645(5) 0.098(3) Uiso 1.000000 GR . .
C18 C 0.6245(3) 0.4768(3) 0.3504(3) 0.0271(8) Uani 1.000000 . . .
C19 C 0.6718(4) 0.5503(3) 0.3438(3) 0.0333(9) Uani 1.000000 . . .
H19 H 0.7395(4) 0.5535(3) 0.3475(3) 0.0399(11) Uiso 1.000000 R . .
C20 C 0.6165(4) 0.6186(3) 0.3316(3) 0.0386(12) Uani 1.000000 . . .
H20 H 0.6462(4) 0.6695(3) 0.3281(3) 0.0464(14) Uiso 1.000000 R . .
C21 C 0.5187(4) 0.6119(3) 0.3248(3) 0.0398(13) Uani 1.000000 . . .
H21 H 0.4808(4) 0.6578(3) 0.3151(3) 0.0478(15) Uiso 1.000000 R . .
C22 C 0.4751(3) 0.5362(3) 0.3322(3) 0.0292(10) Uani 1.000000 . . .
C23 C 0.3692(4) 0.5275(3) 0.3320(3) 0.0339(11) Uani 1.000000 . . .
C24 C 0.3094(4) 0.5913(4) 0.3154(4) 0.0481(14) Uani 1.000000 . . .
H24 H 0.3346(4) 0.6393(4) 0.2947(4) 0.0577(17) Uiso 1.000000 R . .
C25 C 0.2103(4) 0.5838(4) 0.3298(4) 0.0521(17) Uani 1.000000 . . .
H25 H 0.1682(4) 0.6270(4) 0.3195(4) 0.062(2) Uiso 1.000000 R . .
C26 C 0.1755(4) 0.5127(4) 0.3589(3) 0.0390(12) Uani 1.000000 . . .
C27 C 0.2388(4) 0.4475(3) 0.3676(3) 0.0351(10) Uani 1.000000 . . .
C28 C 0.1972(4) 0.3700(4) 0.3976(4) 0.0421(13) Uani 1.000000 . . .
H28a H 0.2055(4) 0.3277(4) 0.3584(4) 0.0505(16) Uiso 1.000000 R . .
H28b H 0.2324(4) 0.3535(4) 0.4444(4) 0.0505(16) Uiso 1.000000 R . .
C29 C 0.0896(4) 0.3787(4) 0.4170(4) 0.0474(14) Uani 1.000000 . . .
H29 H 0.0577(4) 0.3296(4) 0.4374(4) 0.0569(17) Uiso 1.000000 R . .
C30 C 0.0688(4) 0.4580(4) 0.4625(4) 0.0507(15) Uani 1.000000 . . .
C31 C 0.0719(4) 0.4996(4) 0.3812(3) 0.0434(13) Uani 1.000000 . . .
H31 H 0.0272(4) 0.5456(4) 0.3731(3) 0.0521(15) Uiso 1.000000 R . .
C32 C 0.0408(4) 0.4180(4) 0.3472(4) 0.0542(16) Uani 1.000000 . . .
H32a H 0.0710(4) 0.4050(4) 0.2973(4) 0.0650(19) Uiso 1.000000 R . .
H32b H -0.0294(4) 0.4101(4) 0.3453(4) 0.0650(19) Uiso 1.000000 R . .
C33 C 0.1395(6) 0.4826(6) 0.5266(4) 0.074(3) Uani 1.000000 . . .
H33a H 0.140(4) 0.442(2) 0.5671(19) 0.112(4) Uiso 1.000000 GR . .
H33b H 0.2040(11) 0.488(4) 0.5049(9) 0.112(4) Uiso 1.000000 GR . .
H33c H 0.120(3) 0.534(2) 0.548(3) 0.112(4) Uiso 1.000000 GR . .
C34 C -0.0385(5) 0.4606(6) 0.4929(5) 0.076(3) Uani 1.000000 . . .
H34a H -0.0825(5) 0.451(4) 0.4500(8) 0.114(4) Uiso 1.000000 GR . .
H34b H -0.0476(13) 0.419(3) 0.532(3) 0.114(4) Uiso 1.000000 GR . .
H34c H -0.0514(15) 0.5131(14) 0.516(3) 0.114(4) Uiso 1.000000 GR . .
C35 C 0.6673(5) 0.3213(6) 0.1650(4) 0.0281(13) Uani 0.798(9) D P 1
C35A C 0.8376(17) 0.4916(14) 0.2082(15) 0.0281(13) Uani 0.202(9) D P 2
C36 C 0.7639(4) 0.4296(3) 0.0841(3) 0.0354(11) Uani 1.000000 . . .
C37 C 0.6462(4) 0.4760(3) 0.1844(3) 0.0327(10) Uani 1.000000 . . .
C38 C 0.4313(4) 0.3542(4) 0.2367(3) 0.0434(12) Uani 1.000000 . . .
C39 C 0.5431(4) 0.2774(3) 0.3393(3) 0.0363(11) Uani 1.000000 . . .
C40 C 0.3635(4) 0.2617(3) 0.3473(4) 0.0427(12) Uani 1.000000 . . .

loop_
_atom_site_aniso_label
_atom_site_aniso_U_11
_atom_site_aniso_U_22
_atom_site_aniso_U_33
_atom_site_aniso_U_12
_atom_site_aniso_U_13
_atom_site_aniso_U_23
Re1 0.02514(7) 0.02212(7) 0.02362(6) -0.00137(7) -0.00124(7) 0.00418(6)
Re2 0.03394(9) 0.02191(7) 0.03289(8) -0.00056(8) 0.00727(8) 0.00266(7)
Cl1 0.0390(10) 0.0308(11) 0.0637(12) -0.0140(8) -0.0042(9) -0.0005(8)
Cl1A 0.047(5) 0.034(5) 0.051(5) -0.011(4) -0.002(4) -0.014(4)
Cl2 0.0554(8) 0.0533(8) 0.0341(6) -0.0101(7) 0.0121(6) 0.0089(5)
O1 0.048(3) 0.042(3) 0.059(4) -0.018(3) 0.003(3) -0.010(3)
O1A 0.048(3) 0.042(3) 0.059(4) -0.018(3) 0.003(3) -0.010(3)
O2 0.053(3) 0.088(3) 0.0339(19) 0.014(3) 0.009(2) 0.021(2)
O3 0.046(2) 0.063(3) 0.036(2) 0.028(2) -0.0013(17) 0.0039(17)
O4 0.057(3) 0.091(4) 0.041(2) 0.008(3) -0.008(2) -0.007(2)
O5 0.060(3) 0.033(2) 0.089(4) 0.015(2) -0.013(3) -0.009(2)
O6 0.068(3) 0.037(2) 0.098(4) -0.016(2) 0.035(3) -0.019(3)
N1 0.0299(16) 0.0248(15) 0.0204(14) -0.0001(16) -0.0051(17) 0.0050(11)
N2 0.0261(17) 0.0257(19) 0.033(2) -0.0033(16) -0.0014(16) 0.0037(15)
N3 0.0263(16) 0.0216(16) 0.0244(16) 0.0031(13) 0.0031(16) 0.0032(15)
N4 0.0331(19) 0.0285(19) 0.039(2) 0.0029(17) 0.018(2) 0.0077(19)
C1 0.0262(18) 0.0244(19) 0.0257(18) -0.0017(19) -0.0009(15) 0.0027(17)
C2 0.050(3) 0.041(3) 0.022(2) -0.000(2) 0.004(2) 0.0046(19)
C3 0.055(3) 0.051(3) 0.029(2) 0.007(3) -0.000(3) 0.017(2)
C4 0.043(3) 0.049(3) 0.036(3) 0.011(3) -0.001(2) 0.019(2)
C5 0.029(2) 0.028(2) 0.030(2) 0.0038(17) -0.003(2) 0.0081(19)
C6 0.028(2) 0.027(2) 0.032(2) 0.0032(18) 0.0004(18) 0.0060(17)
C7 0.036(2) 0.039(3) 0.043(3) 0.011(2) -0.002(3) 0.009(2)
C8 0.038(3) 0.043(3) 0.055(3) 0.009(3) -0.001(3) 0.004(3)
C9 0.038(3) 0.043(3) 0.049(3) 0.009(2) 0.003(2) -0.000(2)
C10 0.0285(19) 0.030(2) 0.035(2) 0.0067(19) -0.001(2) -0.0030(19)
C11 0.037(3) 0.051(3) 0.034(2) 0.002(3) 0.001(2) 0.003(2)
C12 0.040(3) 0.058(4) 0.040(3) 0.002(3) 0.003(2) -0.005(3)
C13 0.034(3) 0.080(5) 0.046(3) 0.001(3) 0.006(3) -0.011(3)
C14 0.046(3) 0.059(4) 0.052(3) 0.022(3) 0.007(3) -0.003(3)
C15 0.056(4) 0.060(4) 0.055(4) 0.006(4) 0.014(3) -0.016(3)
C16 0.040(3) 0.083(5) 0.068(4) -0.012(3) 0.011(3) -0.026(4)
C17 0.033(3) 0.104(6) 0.060(4) 0.004(4) 0.008(3) -0.009(4)
C18 0.033(2) 0.0252(19) 0.0226(18) -0.0010(17) -0.001(2) 0.0016(17)
C19 0.035(2) 0.026(2) 0.039(2) -0.0039(19) 0.002(2) 0.003(2)
C20 0.047(3) 0.023(2) 0.046(3) -0.004(2) 0.007(2) 0.0030(19)
C21 0.052(3) 0.020(2) 0.048(3) 0.001(2) 0.011(2) 0.0072(18)
C22 0.032(2) 0.0204(19) 0.035(2) 0.0022(17) 0.0045(18) 0.0054(17)
C23 0.038(2) 0.025(2) 0.039(3) 0.002(2) 0.008(2) 0.0031(18)
C24 0.034(2) 0.036(3) 0.075(4) 0.003(2) -0.002(3) 0.015(3)
C25 0.032(2) 0.044(3) 0.080(5) 0.009(2) -0.001(3) 0.009(3)
C26 0.029(2) 0.043(3) 0.045(3) 0.009(2) -0.000(2) -0.002(2)
C27 0.033(2) 0.037(2) 0.035(2) -0.008(2) 0.009(2) -0.0029(18)
C28 0.024(2) 0.041(3) 0.061(4) -0.002(2) 0.014(2) -0.000(3)
C29 0.039(3) 0.057(4) 0.046(3) -0.006(3) 0.015(3) -0.007(3)
C30 0.035(3) 0.071(4) 0.046(3) -0.006(3) 0.009(3) -0.014(3)
C31 0.020(2) 0.056(3) 0.054(3) 0.004(2) 0.005(2) -0.009(3)
C32 0.048(3) 0.060(4) 0.055(3) -0.018(3) 0.013(3) -0.024(3)
C33 0.071(5) 0.107(7) 0.045(4) -0.027(5) 0.015(4) -0.022(4)
C34 0.043(4) 0.106(7) 0.078(5) -0.015(4) 0.037(4) -0.034(5)
C35 0.020(2) 0.034(4) 0.030(3) -0.005(3) -0.003(2) -0.005(3)
C35A 0.020(2) 0.034(4) 0.030(3) -0.005(3) -0.003(2) -0.005(3)
C36 0.032(2) 0.040(2) 0.034(2) 0.003(2) 0.001(2) 0.0094(19)
C37 0.041(2) 0.035(2) 0.022(2) -0.000(2) 0.006(2) 0.0036(19)
C38 0.039(3) 0.051(3) 0.040(3) -0.002(3) -0.000(2) -0.008(3)
C39 0.039(3) 0.028(2) 0.042(3) -0.002(2) 0.002(3) 0.000(2)
C40 0.048(3) 0.033(3) 0.047(3) -0.002(2) 0.020(3) -0.002(3)

loop_
_atom_type_symbol
_atom_type_scat_dispersion_real
_atom_type_scat_dispersion_imag
_atom_type_scat_Cromer_Mann_a1
_atom_type_scat_Cromer_Mann_a2
_atom_type_scat_Cromer_Mann_a3
_atom_type_scat_Cromer_Mann_a4
_atom_type_scat_Cromer_Mann_b1
_atom_type_scat_Cromer_Mann_b2
_atom_type_scat_Cromer_Mann_b3
_atom_type_scat_Cromer_Mann_b4
_atom_type_scat_Cromer_Mann_c
_atom_type_scat_source
_atom_type_scat_dispersion_source
C 0.00130 0.00090 2.31000 1.02000 1.58860 0.86500 20.84390 10.20750 0.56870 51.65120 0.21560 'International Tables Volume C Table 6.1.1.4 (pp. 500-502)' 'Brennan, Cowan, Rev. Sci. Instrum., 1992, 63, 850'
Cl 0.10090 0.09920 11.46040 7.19640 6.25560 1.64550 0.01040 1.16620 18.51940 47.77840 -9.55740 'International Tables Volume C Table 6.1.1.4 (pp. 500-502)' 'Brennan, Cowan, Rev. Sci. Instrum., 1992, 63, 850'
H 0.00000 0.00000 0.49300 0.32291 0.14019 0.04081 10.51090 26.12570 3.14236 57.79970 0.00304 'International Tables Volume C Table 6.1.1.4 (pp. 500-502)' 'Brennan, Cowan, Rev. Sci. Instrum., 1992, 63, 850'
N 0.00300 0.00200 12.21260 3.13220 2.01250 1.16630 0.00570 9.89330 28.99750 0.58260 -11.52900 'International Tables Volume C Table 6.1.1.4 (pp. 500-502)' 'Brennan, Cowan, Rev. Sci. Instrum., 1992, 63, 850'
O 0.00580 0.00360 3.04850 2.28680 1.54630 0.86700 13.27710 5.70110 0.32390 32.90890 0.25080 'International Tables Volume C Table 6.1.1.4 (pp. 500-502)' 'Brennan, Cowan, Rev. Sci. Instrum., 1992, 63, 850'
Re -0.37490 4.91890 28.76210 15.71890 14.55640 5.44174 1.67191 9.09227 0.35050 52.08610 10.47200 'International Tables Volume C Table 6.1.1.4 (pp. 500-502)' 'Brennan, Cowan, Rev. Sci. Instrum., 1992, 63, 850'

loop_
_exptl_crystal_face_index_h
_exptl_crystal_face_index_k
_exptl_crystal_face_index_l
_exptl_crystal_face_perp_dist
1 0 0 0.3906
4 -11 15 0.1238
10 23 -30 0.1289
-1 30 27 0.1289
-2 -5 0 0.1806
-12 -30 -25 0.1583
-5 15 13 0.1398
-9 5 30 0.1493
-1 -30 0 0.1332
-5 -23 -30 0.1260
1 1 -30 0.1118
-1 26 -30 0.1250

loop_
_geom_angle_atom_site_label_1
_geom_angle_atom_site_label_2
_geom_angle_atom_site_label_3
_geom_angle
_geom_angle_site_symmetry_1
_geom_angle_site_symmetry_3
_geom_angle_publ_flag
Cl1A Re1 Cl1 169.9(3) . . ?
N1 Re1 Cl1 86.94(11) . . ?
N1 Re1 Cl1A 87.0(3) . . ?
N2 Re1 Cl1 84.98(11) . . ?
N2 Re1 Cl1A 85.6(3) . . ?
N2 Re1 N1 74.99(14) . . ?
C35 Re1 Cl1 177.9(2) . . ?
C35 Re1 Cl1A 8.2(4) . . ?
C35 Re1 N1 92.5(2) . . ?
C35 Re1 N2 92.9(3) . . ?
C35A Re1 Cl1 7.7(8) . . ?
C35A Re1 Cl1A 175.6(8) . . ?
C35A Re1 N1 93.6(8) . . ?
C35A Re1 N2 90.4(8) . . ?
C35A Re1 C35 173.7(8) . . ?
C36 Re1 Cl1 92.90(17) . . ?
C36 Re1 Cl1A 92.9(3) . . ?
C36 Re1 N1 178.41(19) . . ?
C36 Re1 N2 103.41(19) . . ?
C36 Re1 C35 87.6(3) . . ?
C36 Re1 C35A 86.4(8) . . ?
C37 Re1 Cl1 95.91(17) . . ?
C37 Re1 Cl1A 93.1(3) . . ?
C37 Re1 N1 100.13(17) . . ?
C37 Re1 N2 175.01(18) . . ?
C37 Re1 C35 86.2(3) . . ?
C37 Re1 C35A 91.0(8) . . ?
C37 Re1 C36 81.5(2) . . ?
N3 Re2 Cl2 85.96(11) . . ?
N4 Re2 Cl2 83.40(13) . . ?
N4 Re2 N3 75.45(14) . . ?
C38 Re2 Cl2 173.76(19) . . ?
C38 Re2 N3 92.4(2) . . ?
C38 Re2 N4 90.4(2) . . ?
C39 Re2 Cl2 97.34(18) . . ?
C39 Re2 N3 100.00(18) . . ?
C39 Re2 N4 175.36(18) . . ?
C39 Re2 C38 88.9(3) . . ?
C40 Re2 Cl2 94.1(2) . . ?
C40 Re2 N3 178.0(2) . . ?
C40 Re2 N4 102.5(2) . . ?
C40 Re2 C38 87.3(3) . . ?
C40 Re2 C39 82.0(2) . . ?
C1 N1 Re1 126.1(3) . . ?
C5 N1 Re1 115.7(3) . . ?
C5 N1 C1 117.9(4) . . ?
C6 N2 Re1 113.9(3) . . ?
C10 N2 Re1 126.9(3) . . ?
C10 N2 C6 119.2(4) . . ?
C18 N3 Re2 128.4(3) . . ?
C22 N3 Re2 113.9(3) . . ?
C22 N3 C18 117.7(4) . . ?
C23 N4 Re2 113.3(3) . . ?
C27 N4 Re2 127.8(3) . . ?
C27 N4 C23 118.7(4) . . ?
C2 C1 N1 122.1(4) . . ?
C18 C1 N1 120.5(4) . . ?
C18 C1 C2 116.9(4) . . ?
H2 C2 C1 120.4(3) . . ?
C3 C2 C1 119.2(5) . . ?
C3 C2 H2 120.4(3) . . ?
H3 C3 C2 120.2(3) . . ?
C4 C3 C2 119.6(5) . . ?
C4 C3 H3 120.2(3) . . ?
H4 C4 C3 120.4(3) . . ?
C5 C4 C3 119.3(5) . . ?
C5 C4 H4 120.4(3) . . ?
C4 C5 N1 121.9(5) . . ?
C6 C5 N1 116.2(4) . . ?
C6 C5 C4 121.7(4) . . ?
C5 C6 N2 118.1(4) . . ?
C7 C6 N2 121.1(5) . . ?
C7 C6 C5 120.7(4) . . ?
H7 C7 C6 120.0(3) . . ?
C8 C7 C6 120.1(5) . . ?
C8 C7 H7 120.0(3) . . ?
H8 C8 C7 120.8(3) . . ?
C9 C8 C7 118.3(5) . . ?
C9 C8 H8 120.8(4) . . ?
C10 C9 C8 120.2(5) . . ?
C14 C9 C8 123.3(5) . . ?
C14 C9 C10 116.5(5) . . ?
C9 C10 N2 121.1(5) . . ?
C11 C10 N2 120.6(4) . . ?
C11 C10 C9 118.3(5) . . ?
H11a C11 C10 109.5(3) . . ?
H11b C11 C10 109.5(3) . . ?
H11b C11 H11a 108.1 . . ?
C12 C11 C10 110.6(5) . . ?
C12 C11 H11a 109.5(3) . . ?
C12 C11 H11b 109.5(3) . . ?
H12 C12 C11 115.2(3) . . ?
C13 C12 C11 112.5(5) . . ?
C13 C12 H12 115.2(3) . . ?
C15 C12 C11 108.7(5) . . ?
C15 C12 H12 115.2(3) . . ?
C15 C12 C13 86.4(5) . . ?
C14 C13 C12 85.7(5) . . ?
C16 C13 C12 117.6(6) . . ?
C16 C13 C14 120.4(5) . . ?
C17 C13 C12 113.1(5) . . ?
C17 C13 C14 112.6(6) . . ?
C17 C13 C16 106.7(6) . . ?
C13 C14 C9 109.8(5) . . ?
H14 C14 C9 116.4(3) . . ?
H14 C14 C13 116.4(3) . . ?
C15 C14 C9 106.6(5) . . ?
C15 C14 C13 87.3(5) . . ?
C15 C14 H14 116.4(3) . . ?
C14 C15 C12 86.5(5) . . ?
H15a C15 C12 114.2(4) . . ?
H15a C15 C14 114.2(4) . . ?
H15b C15 C12 114.2(3) . . ?
H15b C15 C14 114.2(3) . . ?
H15b C15 H15a 111.4 . . ?
H16a C16 C13 109.5 . . ?
H16b C16 C13 109.5 . . ?
H16b C16 H16a 109.5 . . ?
H16c C16 C13 109.5 . . ?
H16c C16 H16a 109.5 . . ?
H16c C16 H16b 109.5 . . ?
H17a C17 C13 109.5 . . ?
H17b C17 C13 109.5 . . ?
H17b C17 H17a 109.5 . . ?
H17c C17 C13 109.5 . . ?
H17c C17 H17a 109.5 . . ?
H17c C17 H17b 109.5 . . ?
C1 C18 N3 118.9(4) . . ?
C19 C18 N3 123.5(4) . . ?
C19 C18 C1 117.4(4) . . ?
H19 C19 C18 121.0(3) . . ?
C20 C19 C18 118.0(4) . . ?
C20 C19 H19 121.0(3) . . ?
H20 C20 C19 120.1(3) . . ?
C21 C20 C19 119.7(5) . . ?
C21 C20 H20 120.1(3) . . ?
H21 C21 C20 120.2(3) . . ?
C22 C21 C20 119.6(5) . . ?
C22 C21 H21 120.2(3) . . ?
C21 C22 N3 121.5(4) . . ?
C23 C22 N3 117.2(4) . . ?
C23 C22 C21 121.2(5) . . ?
C22 C23 N4 116.9(4) . . ?
C24 C23 N4 121.4(5) . . ?
C24 C23 C22 121.7(5) . . ?
H24 C24 C23 120.4(3) . . ?
C25 C24 C23 119.1(6) . . ?
C25 C24 H24 120.4(4) . . ?
H25 C25 C24 120.5(4) . . ?
C26 C25 C24 119.0(6) . . ?
C26 C25 H25 120.5(3) . . ?
C27 C26 C25 119.0(5) . . ?
C31 C26 C25 123.6(5) . . ?
C31 C26 C27 117.4(5) . . ?
C26 C27 N4 122.0(5) . . ?
C28 C27 N4 120.7(5) . . ?
C28 C27 C26 117.3(5) . . ?
H28a C28 C27 109.3(3) . . ?
H28b C28 C27 109.3(3) . . ?
H28b C28 H28a 108.0 . . ?
C29 C28 C27 111.5(5) . . ?
C29 C28 H28a 109.3(3) . . ?
C29 C28 H28b 109.3(4) . . ?
H29 C29 C28 115.7(4) . . ?
C30 C29 C28 111.6(5) . . ?
C30 C29 H29 115.7(3) . . ?
C32 C29 C28 107.4(5) . . ?
C32 C29 H29 115.7(3) . . ?
C32 C29 C30 87.3(5) . . ?
C31 C30 C29 85.3(4) . . ?
C33 C30 C29 118.0(6) . . ?
C33 C30 C31 120.7(6) . . ?
C34 C30 C29 111.4(6) . . ?
C34 C30 C31 108.2(6) . . ?
C34 C30 C33 110.8(6) . . ?
C30 C31 C26 108.6(5) . . ?
H31 C31 C26 116.7(3) . . ?
H31 C31 C30 116.7(3) . . ?
C32 C31 C26 107.3(5) . . ?
C32 C31 C30 86.8(5) . . ?
C32 C31 H31 116.7(3) . . ?
C31 C32 C29 87.3(5) . . ?
H32a C32 C29 114.1(3) . . ?
H32a C32 C31 114.1(3) . . ?
H32b C32 C29 114.1(3) . . ?
H32b C32 C31 114.1(3) . . ?
H32b C32 H32a 111.3 . . ?
H33a C33 C30 109.5 . . ?
H33b C33 C30 109.5 . . ?
H33b C33 H33a 109.5 . . ?
H33c C33 C30 109.5 . . ?
H33c C33 H33a 109.5 . . ?
H33c C33 H33b 109.5 . . ?
H34a C34 C30 109.5 . . ?
H34b C34 C30 109.5 . . ?
H34b C34 H34a 109.5 . . ?
H34c C34 C30 109.5 . . ?
H34c C34 H34a 109.5 . . ?
H34c C34 H34b 109.5 . . ?
O1 C35 Re1 176.6(7) . . ?
O1A C35A Re1 171(2) . . ?
O2 C36 Re1 176.8(5) . . ?
O3 C37 Re1 175.4(5) . . ?
O4 C38 Re2 176.3(6) . . ?
O5 C39 Re2 173.6(5) . . ?
O6 C40 Re2 175.5(6) . . ?

loop_
_geom_bond_atom_site_label_1
_geom_bond_atom_site_label_2
_geom_bond_distance
_geom_bond_site_symmetry_2
_geom_bond_publ_flag
Re1 Cl1 2.449(2) . ?
Re1 Cl1A 2.446(10) . ?
Re1 N1 2.213(3) . ?
Re1 N2 2.223(4) . ?
Re1 C35 1.896(8) . ?
Re1 C35A 1.86(2) . ?
Re1 C36 1.911(5) . ?
Re1 C37 1.912(5) . ?
Re2 Cl2 2.4726(13) . ?
Re2 N3 2.220(4) . ?
Re2 N4 2.214(4) . ?
Re2 C38 1.894(5) . ?
Re2 C39 1.919(5) . ?
Re2 C40 1.897(5) . ?
O1 C35 1.155(10) . ?
O1A C35A 1.14(3) . ?
O2 C36 1.137(6) . ?
O3 C37 1.154(6) . ?
O4 C38 1.158(7) . ?
O5 C39 1.145(7) . ?
O6 C40 1.161(7) . ?
N1 C1 1.364(6) . ?
N1 C5 1.347(5) . ?
N2 C6 1.363(6) . ?
N2 C10 1.355(6) . ?
N3 C18 1.342(6) . ?
N3 C22 1.357(6) . ?
N4 C23 1.364(6) . ?
N4 C27 1.335(6) . ?
C1 C2 1.380(6) . ?
C1 C18 1.484(6) . ?
C2 H2 0.9400 . ?
C2 C3 1.364(8) . ?
C3 H3 0.9400 . ?
C3 C4 1.377(8) . ?
C4 H4 0.9400 . ?
C4 C5 1.385(7) . ?
C5 C6 1.463(7) . ?
C6 C7 1.395(7) . ?
C7 H7 0.9400 . ?
C7 C8 1.407(8) . ?
C8 H8 0.9400 . ?
C8 C9 1.364(8) . ?
C9 C10 1.419(7) . ?
C9 C14 1.508(8) . ?
C10 C11 1.493(7) . ?
C11 H11a 0.9800 . ?
C11 H11b 0.9800 . ?
C11 C12 1.532(8) . ?
C12 H12 0.9900 . ?
C12 C13 1.561(8) . ?
C12 C15 1.548(10) . ?
C13 C14 1.548(10) . ?
C13 C16 1.564(9) . ?
C13 C17 1.520(8) . ?
C14 H14 0.9900 . ?
C14 C15 1.537(10) . ?
C15 H15a 0.9800 . ?
C15 H15b 0.9800 . ?
C16 H16a 0.9700 . ?
C16 H16b 0.9700 . ?
C16 H16c 0.9700 . ?
C17 H17a 0.9700 . ?
C17 H17b 0.9700 . ?
C17 H17c 0.9700 . ?
C18 C19 1.388(6) . ?
C19 H19 0.9400 . ?
C19 C20 1.382(7) . ?
C20 H20 0.9400 . ?
C20 C21 1.363(8) . ?
C21 H21 0.9400 . ?
C21 C22 1.397(6) . ?
C22 C23 1.472(7) . ?
C23 C24 1.372(7) . ?
C24 H24 0.9400 . ?
C24 C25 1.399(8) . ?
C25 H25 0.9400 . ?
C25 C26 1.368(9) . ?
C26 C27 1.398(7) . ?
C26 C31 1.501(7) . ?
C27 C28 1.499(7) . ?
C28 H28a 0.9800 . ?
C28 H28b 0.9800 . ?
C28 C29 1.533(7) . ?
C29 H29 0.9900 . ?
C29 C30 1.556(9) . ?
C29 C32 1.524(10) . ?
C30 C31 1.561(9) . ?
C30 C33 1.531(9) . ?
C30 C34 1.574(8) . ?
C31 H31 0.9900 . ?
C31 C32 1.536(8) . ?
C32 H32a 0.9800 . ?
C32 H32b 0.9800 . ?
C33 H33a 0.9700 . ?
C33 H33b 0.9700 . ?
C33 H33c 0.9700 . ?
C34 H34a 0.9700 . ?
C34 H34b 0.9700 . ?
C34 H34c 0.9700 . ?

loop_
_geom_torsion_atom_site_label_1
_geom_torsion_atom_site_label_2
_geom_torsion_atom_site_label_3
_geom_torsion_atom_site_label_4
_geom_torsion
_geom_torsion_site_symmetry_1
_geom_torsion_site_symmetry_2
_geom_torsion_site_symmetry_3
_geom_torsion_site_symmetry_4
_geom_torsion_publ_flag
Re1 N1 C1 C2 174.9(4) . . . . ?
Re1 N1 C1 C18 -12.7(4) . . . . ?
Re1 N1 C5 C4 -175.2(4) . . . . ?
Re1 N1 C5 C6 10.0(3) . . . . ?
Re1 N2 C6 C5 -5.8(3) . . . . ?
Re1 N2 C6 C7 177.4(4) . . . . ?
Re1 N2 C10 C9 -179.2(4) . . . . ?
Re1 N2 C10 C11 1.6(4) . . . . ?
Re2 N3 C18 C1 -8.7(4) . . . . ?
Re2 N3 C18 C19 175.6(4) . . . . ?
Re2 N3 C22 C21 -176.1(3) . . . . ?
Re2 N3 C22 C23 8.1(4) . . . . ?
Re2 N4 C23 C22 -17.5(4) . . . . ?
Re2 N4 C23 C24 165.2(4) . . . . ?
Re2 N4 C27 C26 -170.8(4) . . . . ?
Re2 N4 C27 C28 11.3(5) . . . . ?
N1 C1 C2 C3 -2.8(6) . . . . ?
N1 C1 C18 N3 114.2(4) . . . . ?
N1 C1 C18 C19 -69.9(5) . . . . ?
N1 C5 C4 C3 2.0(6) . . . . ?
N1 C5 C6 N2 -2.8(5) . . . . ?
N1 C5 C6 C7 174.1(4) . . . . ?
N2 C6 C5 C4 -177.5(5) . . . . ?
N2 C6 C7 C8 2.9(6) . . . . ?
N2 C10 C9 C8 0.9(6) . . . . ?
N2 C10 C9 C14 179.1(5) . . . . ?
N2 C10 C11 C12 -179.6(5) . . . . ?
N3 C18 C1 C2 -73.0(5) . . . . ?
N3 C18 C19 C20 0.6(6) . . . . ?
N3 C22 C21 C20 -1.0(6) . . . . ?
N3 C22 C23 N4 6.4(5) . . . . ?
N3 C22 C23 C24 -176.4(5) . . . . ?
N4 C23 C22 C21 -169.4(5) . . . . ?
N4 C23 C24 C25 8.7(7) . . . . ?
N4 C27 C26 C25 3.8(6) . . . . ?
N4 C27 C26 C31 -177.3(5) . . . . ?
N4 C27 C28 C29 175.5(6) . . . . ?
C1 C2 C3 C4 2.9(7) . . . . ?
C1 C18 C19 C20 -175.1(5) . . . . ?
C2 C3 C4 C5 -2.5(7) . . . . ?
C3 C4 C5 C6 176.4(5) . . . . ?
C4 C5 C6 C7 -0.7(6) . . . . ?
C5 C6 C7 C8 -173.9(5) . . . . ?
C6 C7 C8 C9 -1.2(6) . . . . ?
C7 C8 C9 C10 -0.6(7) . . . . ?
C7 C8 C9 C14 -178.7(6) . . . . ?
C8 C9 C10 C11 -179.9(6) . . . . ?
C8 C9 C14 C13 -134.1(7) . . . . ?
C8 C9 C14 C15 132.7(7) . . . . ?
C9 C10 C11 C12 1.2(6) . . . . ?
C9 C14 C13 C12 -78.9(6) . . . . ?
C9 C14 C13 C16 40.7(6) . . . . ?
C9 C14 C13 C17 167.9(5) . . . . ?
C9 C14 C15 C12 81.8(6) . . . . ?
C10 C11 C12 C13 -47.2(6) . . . . ?
C10 C11 C12 C15 46.7(5) . . . . ?
C11 C12 C13 C14 81.1(6) . . . . ?
C11 C12 C13 C16 -41.0(6) . . . . ?
C11 C12 C13 C17 -166.2(6) . . . . ?
C11 C12 C15 C14 -84.8(5) . . . . ?
C12 C13 C14 C15 27.9(5) . . . . ?
C12 C15 C14 C13 -28.1(5) . . . . ?
C18 C19 C20 C21 -1.5(6) . . . . ?
C19 C20 C21 C22 1.7(6) . . . . ?
C20 C21 C22 C23 174.6(5) . . . . ?
C21 C22 C23 C24 7.8(6) . . . . ?
C22 C23 C24 C25 -168.4(6) . . . . ?
C23 C24 C25 C26 -0.9(8) . . . . ?
C24 C25 C26 C27 -5.1(8) . . . . ?
C24 C25 C26 C31 176.0(6) . . . . ?
C25 C26 C27 C28 -178.3(6) . . . . ?
C25 C26 C31 C30 -133.5(7) . . . . ?
C25 C26 C31 C32 134.1(7) . . . . ?
C26 C27 C28 C29 -2.5(5) . . . . ?
C26 C31 C30 C29 -80.4(5) . . . . ?
C26 C31 C30 C33 39.5(7) . . . . ?
C26 C31 C30 C34 168.6(6) . . . . ?
C26 C31 C32 C29 81.2(5) . . . . ?
C27 C28 C29 C30 -44.7(6) . . . . ?
C27 C28 C29 C32 49.4(5) . . . . ?
C28 C29 C30 C31 80.7(6) . . . . ?
C28 C29 C30 C33 -41.7(6) . . . . ?
C28 C29 C30 C34 -171.6(6) . . . . ?
C28 C29 C32 C31 -84.5(5) . . . . ?
C29 C30 C31 C32 26.8(4) . . . . ?
C29 C32 C31 C30 -27.3(4) . . . . ?

loop_
_restr_equal_distance_atom_site_label_1
_restr_equal_distance_atom_site_label_2
_restr_equal_distance_site_symmetry_2
_restr_equal_distance_class_id
Re1 Cl1 1 1
Re1 Cl1A 1 1
Re1 O1 1 4
Re1 O1A 1 4
Re1 C35 1 2
Re1 C35A 1 2
O1 C35 1 3
O1A C35A 1 3

loop_
_restr_equal_distance_class_class_id
_restr_equal_distance_class_target_weight_param
_restr_equal_distance_class_average
_restr_equal_distance_class_esd
_restr_equal_distance_class_diff_max
1 0.0200 2.4478 0.0014 0.0014
2 0.0200 1.8786 0.0176 0.0176
3 0.0200 1.1497 0.0051 0.0051
4 0.0400 3.0235 0.0262 0.0262
